data_1529802
loop_
_publ_author_name
'Dib, A.'
'Roux, M.T.'
'Aleonard, S.'

_publ_section_title
;
 Composes Pb2x K3/2-x Ln3/2-x F6 de type Gargarinite. Structure d'un
 cristal macle de K Pb La F6. Relations structurales avec les composes de
 types Na Nd F4 et K Ce F4
;
_journal_name_full 'Journal of Solid State Chemistry'
_journal_page_first 47
_journal_page_last 55
_journal_volume 66
_journal_year 1987
_chemical_formula_sum 'F6 K La Pb'
_chemical_name_systematic 'K Pb La F6'
_space_group_IT_number 187
_symmetry_space_group_name_Hall 'P -6 2'
_symmetry_space_group_name_H-M 'P -6 m 2'
_cell_angle_alpha 90
_cell_angle_beta 90
_cell_angle_gamma 120
_cell_formula_units_Z 1
_cell_length_a 6.549
_cell_length_b 6.549
_cell_length_c 3.8039
_cell_volume 141.289
_citation_journal_id_ASTM JSSCBI
_cod_data_source_file Dib_JSSCBI_1987_1370.cif
_cod_data_source_block F6K1La1Pb1
_cod_original_cell_volume 141.2894
_cod_original_formula_sum 'F6 K1 La1 Pb1'
_cod_database_code 1529802

loop_
_symmetry_equiv_pos_as_xyz
x,y,z
-x+y,-x,-z
-y,x-y,z
x,y,-z
-x+y,-x,z
-y,x-y,-z
-y,-x,-z
-x+y,y,z
x,x-y,-z
-y,-x,z
-x+y,y,-z
x,x-y,z

loop_
_atom_site_label
_atom_site_type_symbol
_atom_site_fract_x
_atom_site_fract_y
_atom_site_fract_z
_atom_site_occupancy
_atom_site_U_iso_or_equiv
K1 K+1 0.3333 0.6667 0.5 1 0.0
Pb1 Pb+2 0 0 0 0.5 0.0
La2 La+3 0.6667 0.3333 0.5 0.5 0.0
Pb2 Pb+2 0.6667 0.3333 0.5 0.5 0.0
F2 F-1 0.25 0.004 0.5 0.5 0.0
F1 F-1 0.411 0.358 0 0.5 0.0
La1 La+3 0 0 0 0.5 0.0
